data_4338886
loop_
_publ_author_name
'Kumar, D. Krishna'
'Das, Amitava'
'Dastidar, Parthasarathi'

_publ_section_title
;
 Metalloporphyrin-based inclusion materials: exploiting ligating
 topologies and hydrogen-bonding backbones in generating new
 supramolecular architectures.
;
_journal_issue 18
_journal_name_full 'Inorganic chemistry'
_journal_page_first 7351
_journal_page_last 7361
_journal_paper_doi 10.1021/ic0702163
_journal_volume 46
_journal_year 2007
_chemical_formula_sum 'C61.5 H44 Br2 N6 O Zn'
_chemical_formula_weight 1108.22
_chemical_name_systematic
; 
 ? 
;
_space_group_IT_number 5
_symmetry_cell_setting monoclinic
_symmetry_space_group_name_Hall 'C 2y'
_symmetry_space_group_name_H-M 'C 1 2 1'
_atom_sites_solution_hydrogens geom
_atom_sites_solution_primary direct
_atom_sites_solution_secondary difmap
_audit_creation_method SHELXL-97
_cell_angle_alpha 90.00
_cell_angle_beta 110.051(2)
_cell_angle_gamma 90.00
_cell_formula_units_Z 4
_cell_length_a 18.5409(17)
_cell_length_b 11.9085(11)
_cell_length_c 23.836(2)
_cell_measurement_temperature 100(2)
_cell_volume 4943.9(8)
_computing_cell_refinement 'BRUKER AXS SMART 3'
_computing_data_collection 'BRUKER AXS SMART 3'
_computing_data_reduction 'BRUKER AXS SAINT'
_computing_molecular_graphics 'BRUKER SHELXLTL'
_computing_publication_material 'MERCURY 1.4'
_computing_structure_refinement 'SHELXL-97 (Sheldrick, 1997)'
_computing_structure_solution 'SHELXS-97 (Sheldrick, 1990)'
_diffrn_ambient_temperature 100(2)
_diffrn_detector_area_resol_mean 0.3
_diffrn_measured_fraction_theta_full 1.000
_diffrn_measured_fraction_theta_max 1.000
_diffrn_measurement_device_type 'BRUKER SMART CCD AREA DETECTOR'
_diffrn_measurement_method PHI-OMEGA
_diffrn_radiation_monochromator graphite
_diffrn_radiation_source 'fine-focus sealed tube'
_diffrn_radiation_type MoK\a
_diffrn_radiation_wavelength 0.71073
_diffrn_reflns_av_R_equivalents 0.0771
_diffrn_reflns_av_sigmaI/netI 0.0589
_diffrn_reflns_limit_h_max 22
_diffrn_reflns_limit_h_min -22
_diffrn_reflns_limit_k_max 14
_diffrn_reflns_limit_k_min -14
_diffrn_reflns_limit_l_max 28
_diffrn_reflns_limit_l_min -28
_diffrn_reflns_number 23414
_diffrn_reflns_theta_full 25.00
_diffrn_reflns_theta_max 25.00
_diffrn_reflns_theta_min 1.82
_exptl_absorpt_coefficient_mu 2.164
_exptl_absorpt_correction_T_max 0.8811
_exptl_absorpt_correction_T_min 0.6031
_exptl_absorpt_correction_type multi-scan
_exptl_absorpt_process_details SADABS
_exptl_crystal_colour PURPLE
_exptl_crystal_density_diffrn 1.489
_exptl_crystal_density_method 'not measured'
_exptl_crystal_description PLATE
_exptl_crystal_F_000 2252
_exptl_crystal_size_max 0.26
_exptl_crystal_size_mid 0.21
_exptl_crystal_size_min 0.06
_refine_diff_density_max 0.816
_refine_diff_density_min -0.413
_refine_diff_density_rms 0.085
_refine_ls_abs_structure_details 'Flack H D (1983), Acta Cryst. A39, 876-881'
_refine_ls_abs_structure_Flack 0.098(11)
_refine_ls_extinction_method none
_refine_ls_goodness_of_fit_ref 1.012
_refine_ls_hydrogen_treatment mixed
_refine_ls_matrix_type full
_refine_ls_number_parameters 650
_refine_ls_number_reflns 4580
_refine_ls_number_restraints 1
_refine_ls_restrained_S_all 1.012
_refine_ls_R_factor_all 0.0440
_refine_ls_R_factor_gt 0.0378
_refine_ls_shift/su_max 0.004
_refine_ls_shift/su_mean 0.000
_refine_ls_structure_factor_coef Fsqd
_refine_ls_weighting_details 'calc w=1/[\s^2^(Fo^2^)+(0.0547P)^2^+0.0000P] where P=(Fo^2^+2Fc^2^)/3'
_refine_ls_weighting_scheme calc
_refine_ls_wR_factor_gt 0.0893
_refine_ls_wR_factor_ref 0.0924
_reflns_number_gt 4125
_reflns_number_total 4580
_reflns_threshold_expression >2sigma(I)
_cod_data_source_file ic0702163-file004.cif
_cod_data_source_block kkb58drm
_cod_depositor_comments
;
The following automatic conversions were performed:

'_symmetry_cell_setting' value 'MONOCLINIC' changed to 'monoclinic'
according to
/usr/data/users/saulius/automatic-downloads/retrospective/ACS/lib/dictionaries/cif_core.dic
dictionary named 'cif_core.dic' version 2.4.2 from
2011-04-26.

'_exptl_absorpt_correction_type' value 'MULTI-SCAN'
changed to 'multi-scan' according to
/usr/data/users/saulius/automatic-downloads/retrospective/ACS/lib/dictionaries/cif_core.dic
dictionary named 'cif_core.dic' version 2.4.2 from 2011-04-26.

Automatic conversion script
Id: cif_fix_values 2281 2013-09-26 08:29:07Z andrius 
;
_cod_original_sg_symbol_H-M C2
_cod_original_formula_sum 'C61.50 H44 Br2 N6 O Zn'
_cod_database_code 4338886

loop_
_symmetry_equiv_pos_as_xyz
'x, y, z'
'-x, y, -z'
'x+1/2, y+1/2, z'
'-x+1/2, y+1/2, -z'

loop_
_atom_site_label
_atom_site_type_symbol
_atom_site_fract_x
_atom_site_fract_y
_atom_site_fract_z
_atom_site_U_iso_or_equiv
_atom_site_adp_type
_atom_site_occupancy
_atom_site_symmetry_multiplicity
_atom_site_calc_flag
_atom_site_refinement_flags
Zn1 Zn 0.45387(3) 0.30097(5) 0.23258(2) 0.01222(14) Uani 1 1 d .
N1 N 0.5583(2) 0.3814(4) 0.27464(18) 0.0120(9) Uani 1 1 d .
C2 C 0.6245(3) 0.3677(5) 0.2610(2) 0.0157(11) Uani 1 1 d .
C3 C 0.6847(3) 0.4354(5) 0.3008(2) 0.0167(12) Uani 1 1 d .
H3 H 0.7350 0.4404 0.3013 0.020 Uiso 1 1 calc R
C4 C 0.6551(3) 0.4899(5) 0.3373(2) 0.0171(12) Uani 1 1 d .
H4 H 0.6810 0.5399 0.3674 0.021 Uiso 1 1 calc R
C5 C 0.5757(3) 0.4569(4) 0.3212(2) 0.0137(11) Uani 1 1 d .
C6 C 0.5234(3) 0.5002(4) 0.3471(2) 0.0141(11) Uani 1 1 d .
C7 C 0.5543(3) 0.5741(4) 0.4005(2) 0.0147(11) Uani 1 1 d .
C8 C 0.6099(3) 0.5353(5) 0.4519(2) 0.0174(12) Uani 1 1 d .
H8 H 0.6293 0.4630 0.4528 0.021 Uiso 1 1 calc R
C9 C 0.6373(3) 0.6039(5) 0.5024(3) 0.0209(13) Uani 1 1 d .
H9 H 0.6754 0.5774 0.5365 0.025 Uiso 1 1 calc R
C10 C 0.6081(3) 0.7108(5) 0.5021(3) 0.0245(14) Uani 1 1 d .
H10 H 0.6257 0.7561 0.5358 0.029 Uiso 1 1 calc R
C11 C 0.5519(3) 0.7494(5) 0.4504(3) 0.0221(13) Uani 1 1 d .
H11 H 0.5314 0.8208 0.4498 0.026 Uiso 1 1 calc R
C12 C 0.5265(3) 0.6832(5) 0.4002(3) 0.0210(13) Uani 1 1 d .
H12 H 0.4903 0.7114 0.3656 0.025 Uiso 1 1 calc R
C13 C 0.4446(3) 0.4763(4) 0.3272(2) 0.0145(11) Uani 1 1 d .
C14 C 0.3926(3) 0.5103(5) 0.3575(2) 0.0172(12) Uani 1 1 d .
H14 H 0.4047 0.5540 0.3918 0.021 Uiso 1 1 calc R
C15 C 0.3238(3) 0.4669(5) 0.3267(2) 0.0151(11) Uani 1 1 d .
H15 H 0.2791 0.4757 0.3357 0.018 Uiso 1 1 calc R
C16 C 0.3310(3) 0.4046(5) 0.2774(2) 0.0143(11) Uani 1 1 d .
N17 N 0.4063(2) 0.4118(4) 0.27908(18) 0.0129(9) Uani 1 1 d .
C18 C 0.2717(3) 0.3443(4) 0.2351(2) 0.0144(11) Uani 1 1 d .
C19 C 0.1951(3) 0.3509(5) 0.2427(2) 0.0155(11) Uani 1 1 d .
C20 C 0.1745(3) 0.2704(5) 0.2770(3) 0.0229(13) Uani 1 1 d .
H20 H 0.2075 0.2109 0.2934 0.028 Uiso 1 1 calc R
C21 C 0.1051(3) 0.2789(5) 0.2869(3) 0.0261(14) Uani 1 1 d .
H21 H 0.0925 0.2260 0.3106 0.031 Uiso 1 1 calc R
C22 C 0.0545(3) 0.3655(5) 0.2616(3) 0.0256(14) Uani 1 1 d .
H22 H 0.0078 0.3708 0.2679 0.031 Uiso 1 1 calc R
C23 C 0.0748(3) 0.4444(5) 0.2267(3) 0.0247(13) Uani 1 1 d .
H23 H 0.0417 0.5034 0.2097 0.030 Uiso 1 1 calc R
C24 C 0.1443(3) 0.4352(5) 0.2172(3) 0.0202(12) Uani 1 1 d .
H24 H 0.1566 0.4875 0.1929 0.024 Uiso 1 1 calc R
C25 C 0.2791(3) 0.2795(4) 0.1890(2) 0.0150(12) Uani 1 1 d .
C26 C 0.2180(3) 0.2165(5) 0.1476(2) 0.0178(12) Uani 1 1 d .
H26 H 0.1679 0.2114 0.1475 0.021 Uiso 1 1 calc R
C27 C 0.2462(3) 0.1656(5) 0.1087(2) 0.0175(12) Uani 1 1 d .
H27 H 0.2195 0.1192 0.0770 0.021 Uiso 1 1 calc R
C28 C 0.3259(3) 0.1978(4) 0.1262(2) 0.0145(11) Uani 1 1 d .
N29 N 0.3445(2) 0.2669(4) 0.17477(18) 0.0138(9) Uani 1 1 d .
C30 C 0.3772(3) 0.1610(4) 0.0977(2) 0.0156(12) Uani 1 1 d .
C31 C 0.3430(3) 0.0971(5) 0.0404(2) 0.0177(12) Uani 1 1 d .
C32 C 0.3646(3) -0.0127(5) 0.0350(3) 0.0240(13) Uani 1 1 d .
H32 H 0.4016 -0.0471 0.0672 0.029 Uiso 1 1 calc R
C33 C 0.3316(3) -0.0717(6) -0.0179(3) 0.0293(14) Uani 1 1 d .
H33 H 0.3463 -0.1455 -0.0209 0.035 Uiso 1 1 calc R
C34 C 0.2767(4) -0.0208(5) -0.0661(3) 0.0263(14) Uani 1 1 d .
H34 H 0.2549 -0.0597 -0.1018 0.032 Uiso 1 1 calc R
C35 C 0.2547(3) 0.0884(5) -0.0608(2) 0.0244(14) Uani 1 1 d .
H35 H 0.2177 0.1227 -0.0930 0.029 Uiso 1 1 calc R
C36 C 0.2870(3) 0.1470(5) -0.0085(2) 0.0184(12) Uani 1 1 d .
H36 H 0.2714 0.2203 -0.0055 0.022 Uiso 1 1 calc R
C37 C 0.4568(3) 0.1813(5) 0.1188(2) 0.0156(12) Uani 1 1 d .
C38 C 0.5079(3) 0.1497(5) 0.0881(2) 0.0188(12) Uani 1 1 d .
H38 H 0.4946 0.1104 0.0523 0.023 Uiso 1 1 calc R
C39 C 0.5793(3) 0.1875(5) 0.1205(2) 0.0192(12) Uani 1 1 d .
H39 H 0.6239 0.1795 0.1114 0.023 Uiso 1 1 calc R
C40 C 0.5715(3) 0.2421(4) 0.1718(2) 0.0152(11) Uani 1 1 d .
N41 N 0.4976(2) 0.2365(4) 0.17104(18) 0.0135(10) Uani 1 1 d .
C42 C 0.6313(3) 0.3003(5) 0.2146(2) 0.0151(10) Uani 1 1 d .
C43 C 0.7082(3) 0.2973(5) 0.2066(2) 0.0151(10) Uani 1 1 d .
C44 C 0.7623(3) 0.2139(5) 0.2337(3) 0.0213(13) Uani 1 1 d .
H44 H 0.7519 0.1621 0.2591 0.026 Uiso 1 1 calc R
C45 C 0.8307(3) 0.2080(5) 0.2230(3) 0.0233(13) Uani 1 1 d .
H45 H 0.8659 0.1519 0.2410 0.028 Uiso 1 1 calc R
C46 C 0.8470(3) 0.2843(5) 0.1860(2) 0.0232(14) Uani 1 1 d .
H46 H 0.8928 0.2790 0.1784 0.028 Uiso 1 1 calc R
C47 C 0.7956(3) 0.3690(5) 0.1601(3) 0.0238(13) Uani 1 1 d .
H47 H 0.8073 0.4212 0.1355 0.029 Uiso 1 1 calc R
C48 C 0.7262(3) 0.3767(5) 0.1707(3) 0.0203(12) Uani 1 1 d .
H48 H 0.6922 0.4347 0.1539 0.024 Uiso 1 1 calc R
N49 N 0.4506(2) 0.1647(4) 0.29095(19) 0.0143(10) Uani 1 1 d .
C50 C 0.4729(3) 0.1870(5) 0.3496(2) 0.0163(12) Uani 1 1 d .
H50 H 0.4986 0.2539 0.3635 0.020 Uiso 1 1 calc R
C51 C 0.4593(3) 0.1150(5) 0.3905(2) 0.0177(12) Uani 1 1 d .
C52 C 0.4226(3) 0.0130(5) 0.3698(3) 0.0186(12) Uani 1 1 d .
H52 H 0.4129 -0.0378 0.3960 0.022 Uiso 1 1 calc R
C53 C 0.4012(3) -0.0104(5) 0.3100(2) 0.0176(12) Uani 1 1 d .
H53 H 0.3775 -0.0783 0.2952 0.021 Uiso 1 1 calc R
C54 C 0.4149(3) 0.0671(5) 0.2714(2) 0.0167(12) Uani 1 1 d .
H54 H 0.3988 0.0508 0.2308 0.020 Uiso 1 1 calc R
N55 N 0.4815(3) 0.1524(4) 0.44950(19) 0.0164(10) Uani 1 1 d .
H55 H 0.4839 0.2240 0.4547 0.020 Uiso 1 1 calc R
C56 C 0.5000 0.0882(6) 0.5000 0.0146(16) Uani 1 2 d S
O57 O 0.5000 -0.0139(4) 0.5000 0.0182(12) Uani 1 2 d S
Br58 Br 0.70686(4) 0.26010(7) 0.55905(3) 0.0474(2) Uani 1 1 d .
C59 C 0.6862(3) 0.1788(5) 0.4874(3) 0.0250(13) Uani 1 1 d .
C60 C 0.6704(4) 0.0670(6) 0.4881(3) 0.0370(17) Uani 1 1 d .
H60 H 0.6689 0.0325 0.5227 0.044 Uiso 1 1 calc R
C61 C 0.6565(4) 0.0062(7) 0.4358(4) 0.052(2) Uani 1 1 d .
H61 H 0.6465 -0.0704 0.4351 0.063 Uiso 1 1 calc R
C62 C 0.6577(4) 0.0597(8) 0.3850(4) 0.049(2) Uani 1 1 d .
H62 H 0.6482 0.0188 0.3499 0.059 Uiso 1 1 calc R
C63 C 0.6728(4) 0.1722(7) 0.3851(3) 0.044(2) Uani 1 1 d .
H63 H 0.6728 0.2075 0.3503 0.052 Uiso 1 1 calc R
C64 C 0.6882(4) 0.2331(6) 0.4373(3) 0.0344(16) Uani 1 1 d .
H64 H 0.6997 0.3093 0.4384 0.041 Uiso 1 1 calc R
Br65 Br 0.61788(4) 0.41682(6) 1.01030(3) 0.0411(2) Uani 1 1 d .
C66 C 0.5670(3) 0.5284(5) 0.9514(3) 0.0225(13) Uani 1 1 d .
C67 C 0.5342(5) 0.4989(7) 0.8939(3) 0.054(2) Uani 1 1 d .
H67 H 0.5367 0.4248 0.8825 0.065 Uiso 1 1 calc R
C68 C 0.4964(5) 0.5786(7) 0.8515(3) 0.055(2) Uani 1 1 d .
H68 H 0.4747 0.5581 0.8115 0.066 Uiso 1 1 calc R
C69 C 0.4911(3) 0.6850(6) 0.8681(3) 0.0347(16) Uani 1 1 d .
H69 H 0.4647 0.7382 0.8400 0.042 Uiso 1 1 calc R
C70 C 0.5256(4) 0.7149(6) 0.9276(3) 0.045(2) Uani 1 1 d .
H70 H 0.5227 0.7888 0.9393 0.053 Uiso 1 1 calc R
C71 C 0.5640(4) 0.6363(6) 0.9694(3) 0.0366(17) Uani 1 1 d .
H71 H 0.5874 0.6564 1.0092 0.044 Uiso 1 1 calc R
O72 O 0.5000 0.3793(6) 0.5000 0.0287(17) Uani 1 2 d S
H72 H 0.531(4) 0.401(7) 0.513(4) 0.04(3) Uiso 1 1 d .

loop_
_atom_site_aniso_label
_atom_site_aniso_U_11
_atom_site_aniso_U_22
_atom_site_aniso_U_33
_atom_site_aniso_U_23
_atom_site_aniso_U_13
_atom_site_aniso_U_12
Zn1 0.0124(3) 0.0137(3) 0.0117(3) -0.0002(3) 0.0056(2) 0.0001(3)
N1 0.009(2) 0.017(2) 0.010(2) -0.0047(18) 0.0032(17) 0.0003(17)
C2 0.014(3) 0.016(3) 0.016(3) 0.005(2) 0.005(2) 0.002(2)
C3 0.011(3) 0.018(3) 0.021(3) -0.001(2) 0.006(2) -0.002(2)
C4 0.019(3) 0.017(3) 0.014(3) -0.003(2) 0.003(2) -0.004(2)
C5 0.017(3) 0.013(3) 0.012(3) 0.001(2) 0.006(2) 0.003(2)
C6 0.021(3) 0.011(3) 0.010(3) 0.001(2) 0.005(2) 0.000(2)
C7 0.010(3) 0.015(3) 0.025(3) -0.005(2) 0.015(2) -0.002(2)
C8 0.016(3) 0.015(3) 0.023(3) 0.001(2) 0.009(2) -0.003(2)
C9 0.016(3) 0.031(3) 0.018(3) -0.004(3) 0.008(2) -0.004(3)
C10 0.024(3) 0.030(4) 0.023(3) -0.016(3) 0.012(3) -0.014(3)
C11 0.024(3) 0.016(3) 0.032(3) -0.003(3) 0.016(3) 0.002(2)
C12 0.021(3) 0.022(3) 0.024(3) -0.002(3) 0.013(3) -0.005(2)
C13 0.018(3) 0.012(3) 0.016(3) 0.000(2) 0.009(2) 0.000(2)
C14 0.024(3) 0.014(3) 0.017(3) -0.002(2) 0.012(2) 0.001(2)
C15 0.014(3) 0.018(3) 0.017(3) 0.000(2) 0.011(2) 0.002(2)
C16 0.015(3) 0.016(3) 0.013(3) 0.008(2) 0.007(2) 0.004(2)
N17 0.016(2) 0.015(2) 0.011(2) -0.0009(19) 0.0084(18) -0.0028(19)
C18 0.012(3) 0.012(3) 0.019(3) 0.004(2) 0.006(2) 0.001(2)
C19 0.016(3) 0.017(3) 0.012(3) -0.005(2) 0.004(2) 0.000(2)
C20 0.019(3) 0.022(3) 0.029(3) 0.005(2) 0.010(3) 0.005(2)
C21 0.022(3) 0.030(4) 0.029(3) 0.003(3) 0.012(3) 0.000(3)
C22 0.019(3) 0.029(3) 0.034(4) -0.005(3) 0.016(3) -0.003(3)
C23 0.017(3) 0.020(3) 0.035(3) 0.001(3) 0.006(3) 0.006(2)
C24 0.020(3) 0.014(3) 0.028(3) 0.004(2) 0.010(2) -0.003(2)
C25 0.015(2) 0.015(3) 0.014(3) 0.007(2) 0.005(2) 0.002(2)
C26 0.016(3) 0.021(3) 0.017(3) 0.006(2) 0.006(2) 0.001(2)
C27 0.017(3) 0.016(3) 0.019(3) -0.001(2) 0.005(2) 0.001(2)
C28 0.018(3) 0.012(3) 0.014(3) 0.004(2) 0.006(2) 0.002(2)
N29 0.016(2) 0.018(2) 0.010(2) 0.0015(18) 0.0079(18) 0.0000(18)
C30 0.018(3) 0.014(3) 0.015(3) -0.002(2) 0.006(2) -0.003(2)
C31 0.023(3) 0.018(3) 0.016(3) 0.000(2) 0.012(2) -0.004(2)
C32 0.028(3) 0.027(3) 0.017(3) -0.003(3) 0.008(3) 0.004(3)
C33 0.030(3) 0.028(3) 0.032(3) -0.014(3) 0.013(3) 0.000(3)
C34 0.032(3) 0.029(4) 0.020(3) -0.005(3) 0.012(3) -0.005(3)
C35 0.031(3) 0.030(4) 0.011(3) 0.004(2) 0.005(3) -0.002(3)
C36 0.021(3) 0.017(3) 0.019(3) -0.001(2) 0.009(2) 0.000(2)
C37 0.020(3) 0.018(3) 0.011(3) 0.004(2) 0.008(2) 0.003(2)
C38 0.024(3) 0.018(3) 0.015(3) -0.004(2) 0.007(2) -0.002(2)
C39 0.020(3) 0.022(3) 0.017(3) -0.002(2) 0.008(2) 0.001(2)
C40 0.017(3) 0.016(3) 0.012(3) 0.003(2) 0.005(2) -0.002(2)
N41 0.015(2) 0.018(2) 0.010(2) 0.0010(18) 0.0064(19) -0.0001(18)
C42 0.016(2) 0.016(3) 0.017(3) 0.005(2) 0.010(2) -0.001(3)
C43 0.018(2) 0.018(3) 0.011(2) -0.011(2) 0.006(2) -0.004(3)
C44 0.025(3) 0.020(3) 0.022(3) 0.005(2) 0.011(3) 0.004(2)
C45 0.018(3) 0.027(3) 0.024(3) -0.004(3) 0.006(3) 0.003(2)
C46 0.014(3) 0.036(4) 0.023(3) -0.016(3) 0.010(2) -0.006(3)
C47 0.030(3) 0.028(3) 0.021(3) -0.001(3) 0.018(3) -0.008(3)
C48 0.016(3) 0.020(3) 0.026(3) 0.004(2) 0.008(2) 0.000(2)
N49 0.015(2) 0.013(2) 0.015(2) 0.0005(18) 0.0060(19) 0.0027(18)
C50 0.016(3) 0.015(3) 0.016(3) 0.001(2) 0.004(2) 0.001(2)
C51 0.016(3) 0.019(3) 0.016(3) 0.000(2) 0.003(2) 0.006(2)
C52 0.020(3) 0.017(3) 0.022(3) -0.001(2) 0.010(2) -0.001(2)
C53 0.021(3) 0.013(3) 0.020(3) -0.001(2) 0.009(2) 0.001(2)
C54 0.019(3) 0.021(3) 0.012(3) -0.003(2) 0.007(2) 0.003(2)
N55 0.027(3) 0.009(2) 0.012(2) -0.0008(18) 0.005(2) -0.0005(19)
C56 0.013(4) 0.019(5) 0.013(4) 0.000 0.007(3) 0.000
O57 0.028(3) 0.010(3) 0.018(3) 0.000 0.009(2) 0.000
Br58 0.0391(4) 0.0659(5) 0.0390(4) -0.0187(4) 0.0158(3) -0.0094(4)
C59 0.019(3) 0.025(3) 0.034(4) -0.003(3) 0.013(3) 0.005(3)
C60 0.026(3) 0.039(4) 0.055(5) 0.008(4) 0.024(3) 0.004(3)
C61 0.028(4) 0.037(4) 0.107(7) -0.028(5) 0.043(4) -0.016(3)
C62 0.015(3) 0.071(6) 0.060(5) -0.035(5) 0.012(3) -0.002(4)
C63 0.033(4) 0.066(6) 0.030(4) 0.009(4) 0.008(3) 0.027(4)
C64 0.031(4) 0.033(4) 0.043(4) 0.004(3) 0.017(3) 0.015(3)
Br65 0.0434(4) 0.0275(4) 0.0441(4) 0.0078(3) 0.0045(3) 0.0059(3)
C66 0.024(3) 0.025(3) 0.018(3) 0.001(3) 0.006(2) 0.006(3)
C67 0.084(6) 0.036(4) 0.029(4) -0.014(3) 0.004(4) 0.010(4)
C68 0.070(6) 0.062(6) 0.023(4) -0.012(4) 0.003(4) 0.012(5)
C69 0.021(3) 0.047(4) 0.032(4) 0.016(3) 0.004(3) -0.001(3)
C70 0.036(4) 0.026(4) 0.055(5) 0.002(3) -0.006(4) -0.003(3)
C71 0.028(4) 0.039(4) 0.030(4) -0.009(3) -0.006(3) 0.001(3)
O72 0.025(5) 0.020(4) 0.040(5) 0.000 0.011(4) 0.000

loop_
_atom_type_symbol
_atom_type_description
_atom_type_scat_dispersion_real
_atom_type_scat_dispersion_imag
_atom_type_scat_source
C C 0.0033 0.0016 'International Tables Vol C Tables 4.2.6.8 and 6.1.1.4'
H H 0.0000 0.0000 'International Tables Vol C Tables 4.2.6.8 and 6.1.1.4'
N N 0.0061 0.0033 'International Tables Vol C Tables 4.2.6.8 and 6.1.1.4'
O O 0.0106 0.0060 'International Tables Vol C Tables 4.2.6.8 and 6.1.1.4'
Zn Zn 0.2839 1.4301 'International Tables Vol C Tables 4.2.6.8 and 6.1.1.4'
Br Br -0.2901 2.4595 'International Tables Vol C Tables 4.2.6.8 and 6.1.1.4'

loop_
_geom_angle_atom_site_label_1
_geom_angle_atom_site_label_2
_geom_angle_atom_site_label_3
_geom_angle
_geom_angle_site_symmetry_1
_geom_angle_site_symmetry_3
N41 Zn1 N29 89.29(16) . .
N41 Zn1 N1 89.19(16) . .
N29 Zn1 N1 161.81(17) . .
N41 Zn1 N17 162.09(17) . .
N29 Zn1 N17 88.97(16) . .
N1 Zn1 N17 86.93(16) . .
N41 Zn1 N49 106.57(17) . .
N29 Zn1 N49 92.56(16) . .
N1 Zn1 N49 105.24(16) . .
N17 Zn1 N49 91.32(17) . .
C5 N1 C2 106.6(4) . .
C5 N1 Zn1 127.5(3) . .
C2 N1 Zn1 125.9(3) . .
N1 C2 C42 125.4(5) . .
N1 C2 C3 109.2(5) . .
C42 C2 C3 125.4(5) . .
C4 C3 C2 107.5(5) . .
C4 C3 H3 126.3 . .
C2 C3 H3 126.3 . .
C3 C4 C5 107.6(5) . .
C3 C4 H4 126.2 . .
C5 C4 H4 126.2 . .
N1 C5 C6 125.7(5) . .
N1 C5 C4 109.1(4) . .
C6 C5 C4 125.1(5) . .
C13 C6 C5 124.7(5) . .
C13 C6 C7 117.4(5) . .
C5 C6 C7 117.9(4) . .
C8 C7 C12 118.5(5) . .
C8 C7 C6 120.7(5) . .
C12 C7 C6 120.7(5) . .
C7 C8 C9 120.5(5) . .
C7 C8 H8 119.7 . .
C9 C8 H8 119.7 . .
C10 C9 C8 120.4(5) . .
C10 C9 H9 119.8 . .
C8 C9 H9 119.8 . .
C9 C10 C11 118.9(5) . .
C9 C10 H10 120.6 . .
C11 C10 H10 120.6 . .
C12 C11 C10 120.7(6) . .
C12 C11 H11 119.6 . .
C10 C11 H11 119.6 . .
C11 C12 C7 120.9(6) . .
C11 C12 H12 119.6 . .
C7 C12 H12 119.6 . .
N17 C13 C6 125.6(5) . .
N17 C13 C14 109.6(4) . .
C6 C13 C14 124.7(5) . .
C15 C14 C13 107.0(5) . .
C15 C14 H14 126.5 . .
C13 C14 H14 126.5 . .
C14 C15 C16 108.0(5) . .
C14 C15 H15 126.0 . .
C16 C15 H15 126.0 . .
N17 C16 C18 125.8(5) . .
N17 C16 C15 108.7(4) . .
C18 C16 C15 125.6(5) . .
C13 N17 C16 106.8(4) . .
C13 N17 Zn1 127.4(3) . .
C16 N17 Zn1 123.1(3) . .
C25 C18 C16 125.9(5) . .
C25 C18 C19 118.7(5) . .
C16 C18 C19 115.4(5) . .
C24 C19 C20 118.7(5) . .
C24 C19 C18 121.6(5) . .
C20 C19 C18 119.7(5) . .
C21 C20 C19 120.2(5) . .
C21 C20 H20 119.9 . .
C19 C20 H20 119.9 . .
C22 C21 C20 120.6(6) . .
C22 C21 H21 119.7 . .
C20 C21 H21 119.7 . .
C21 C22 C23 118.8(5) . .
C21 C22 H22 120.6 . .
C23 C22 H22 120.6 . .
C24 C23 C22 120.1(5) . .
C24 C23 H23 119.9 . .
C22 C23 H23 119.9 . .
C19 C24 C23 121.4(5) . .
C19 C24 H24 119.3 . .
C23 C24 H24 119.3 . .
N29 C25 C18 126.2(5) . .
N29 C25 C26 109.2(4) . .
C18 C25 C26 124.5(5) . .
C27 C26 C25 107.8(5) . .
C27 C26 H26 126.1 . .
C25 C26 H26 126.1 . .
C26 C27 C28 106.4(5) . .
C26 C27 H27 126.8 . .
C28 C27 H27 126.8 . .
N29 C28 C30 125.3(5) . .
N29 C28 C27 110.0(4) . .
C30 C28 C27 124.7(5) . .
C28 N29 C25 106.7(4) . .
C28 N29 Zn1 126.2(3) . .
C25 N29 Zn1 124.1(3) . .
C37 C30 C28 124.8(5) . .
C37 C30 C31 118.5(5) . .
C28 C30 C31 116.7(5) . .
C32 C31 C36 118.6(5) . .
C32 C31 C30 121.1(5) . .
C36 C31 C30 120.3(5) . .
C31 C32 C33 120.7(6) . .
C31 C32 H32 119.7 . .
C33 C32 H32 119.7 . .
C34 C33 C32 120.1(6) . .
C34 C33 H33 120.0 . .
C32 C33 H33 120.0 . .
C35 C34 C33 119.4(6) . .
C35 C34 H34 120.3 . .
C33 C34 H34 120.3 . .
C36 C35 C34 120.7(6) . .
C36 C35 H35 119.6 . .
C34 C35 H35 119.6 . .
C35 C36 C31 120.5(5) . .
C35 C36 H36 119.7 . .
C31 C36 H36 119.7 . .
N41 C37 C30 125.9(5) . .
N41 C37 C38 109.4(5) . .
C30 C37 C38 124.7(5) . .
C39 C38 C37 108.0(5) . .
C39 C38 H38 126.0 . .
C37 C38 H38 126.0 . .
C38 C39 C40 105.7(5) . .
C38 C39 H39 127.1 . .
C40 C39 H39 127.1 . .
N41 C40 C42 125.0(5) . .
N41 C40 C39 111.0(5) . .
C42 C40 C39 123.8(5) . .
C40 N41 C37 105.8(4) . .
C40 N41 Zn1 127.7(3) . .
C37 N41 Zn1 126.4(3) . .
C40 C42 C2 126.2(5) . .
C40 C42 C43 116.3(5) . .
C2 C42 C43 117.3(5) . .
C48 C43 C44 118.6(5) . .
C48 C43 C42 120.0(5) . .
C44 C43 C42 121.3(5) . .
C45 C44 C43 120.7(5) . .
C45 C44 H44 119.7 . .
C43 C44 H44 119.7 . .
C46 C45 C44 120.3(6) . .
C46 C45 H45 119.8 . .
C44 C45 H45 119.8 . .
C45 C46 C47 120.1(5) . .
C45 C46 H46 119.9 . .
C47 C46 H46 119.9 . .
C46 C47 C48 120.3(5) . .
C46 C47 H47 119.8 . .
C48 C47 H47 119.8 . .
C43 C48 C47 119.9(5) . .
C43 C48 H48 120.1 . .
C47 C48 H48 120.1 . .
C54 N49 C50 118.2(5) . .
C54 N49 Zn1 123.3(4) . .
C50 N49 Zn1 117.3(4) . .
N49 C50 C51 123.1(5) . .
N49 C50 H50 118.5 . .
C51 C50 H50 118.5 . .
C50 C51 N55 116.7(5) . .
C50 C51 C52 118.4(5) . .
N55 C51 C52 124.9(5) . .
C53 C52 C51 118.3(5) . .
C53 C52 H52 120.8 . .
C51 C52 H52 120.8 . .
C52 C53 C54 120.1(5) . .
C52 C53 H53 119.9 . .
C54 C53 H53 119.9 . .
N49 C54 C53 121.9(5) . .
N49 C54 H54 119.1 . .
C53 C54 H54 119.1 . .
C56 N55 C51 127.3(5) . .
C56 N55 H55 116.3 . .
C51 N55 H55 116.3 . .
O57 C56 N55 124.0(3) . 2_656
O57 C56 N55 124.0(3) . .
N55 C56 N55 111.9(6) 2_656 .
C60 C59 C64 122.9(6) . .
C60 C59 Br58 117.8(5) . .
C64 C59 Br58 119.3(5) . .
C59 C60 C61 118.1(7) . .
C59 C60 H60 120.9 . .
C61 C60 H60 120.9 . .
C62 C61 C60 119.8(7) . .
C62 C61 H61 120.1 . .
C60 C61 H61 120.1 . .
C63 C62 C61 121.1(7) . .
C63 C62 H62 119.5 . .
C61 C62 H62 119.5 . .
C62 C63 C64 119.6(8) . .
C62 C63 H63 120.2 . .
C64 C63 H63 120.2 . .
C59 C64 C63 118.5(7) . .
C59 C64 H64 120.7 . .
C63 C64 H64 120.7 . .
C67 C66 C71 121.0(6) . .
C67 C66 Br65 120.0(5) . .
C71 C66 Br65 118.9(5) . .
C66 C67 C68 120.2(7) . .
C66 C67 H67 119.9 . .
C68 C67 H67 119.9 . .
C69 C68 C67 120.1(7) . .
C69 C68 H68 120.0 . .
C67 C68 H68 120.0 . .
C68 C69 C70 119.3(7) . .
C68 C69 H69 120.4 . .
C70 C69 H69 120.4 . .
C71 C70 C69 120.6(7) . .
C71 C70 H70 119.7 . .
C69 C70 H70 119.7 . .
C66 C71 C70 118.8(6) . .
C66 C71 H71 120.6 . .
C70 C71 H71 120.6 . .

loop_
_geom_bond_atom_site_label_1
_geom_bond_atom_site_label_2
_geom_bond_distance
_geom_bond_site_symmetry_2
Zn1 N41 2.053(4) .
Zn1 N29 2.064(4) .
Zn1 N1 2.084(4) .
Zn1 N17 2.102(4) .
Zn1 N49 2.152(4) .
N1 C5 1.379(6) .
N1 C2 1.382(7) .
C2 C42 1.407(8) .
C2 C3 1.440(7) .
C3 C4 1.344(8) .
C3 H3 0.9300 .
C4 C5 1.442(7) .
C4 H4 0.9300 .
C5 C6 1.413(7) .
C6 C13 1.402(7) .
C6 C7 1.491(7) .
C7 C8 1.382(8) .
C7 C12 1.397(8) .
C8 C9 1.399(8) .
C8 H8 0.9300 .
C9 C10 1.383(9) .
C9 H9 0.9300 .
C10 C11 1.390(9) .
C10 H10 0.9300 .
C11 C12 1.374(8) .
C11 H11 0.9300 .
C12 H12 0.9300 .
C13 N17 1.360(7) .
C13 C14 1.446(7) .
C14 C15 1.338(8) .
C14 H14 0.9300 .
C15 C16 1.435(7) .
C15 H15 0.9300 .
C16 N17 1.386(6) .
C16 C18 1.407(8) .
C18 C25 1.387(7) .
C18 C19 1.495(7) .
C19 C24 1.368(8) .
C19 C20 1.396(8) .
C20 C21 1.389(8) .
C20 H20 0.9300 .
C21 C22 1.385(9) .
C21 H21 0.9300 .
C22 C23 1.389(9) .
C22 H22 0.9300 .
C23 C24 1.386(8) .
C23 H23 0.9300 .
C24 H24 0.9300 .
C25 N29 1.375(6) .
C25 C26 1.434(7) .
C26 C27 1.354(8) .
C26 H26 0.9300 .
C27 C28 1.443(7) .
C27 H27 0.9300 .
C28 N29 1.364(7) .
C28 C30 1.415(7) .
C30 C37 1.408(8) .
C30 C31 1.500(7) .
C31 C32 1.386(8) .
C31 C36 1.400(8) .
C32 C33 1.390(8) .
C32 H32 0.9300 .
C33 C34 1.387(9) .
C33 H33 0.9300 .
C34 C35 1.382(9) .
C34 H34 0.9300 .
C35 C36 1.373(8) .
C35 H35 0.9300 .
C36 H36 0.9300 .
C37 N41 1.382(7) .
C37 C38 1.431(8) .
C38 C39 1.360(8) .
C38 H38 0.9300 .
C39 C40 1.435(8) .
C39 H39 0.9300 .
C40 N41 1.366(7) .
C40 C42 1.405(7) .
C42 C43 1.501(6) .
C43 C48 1.391(8) .
C43 C44 1.401(8) .
C44 C45 1.379(8) .
C44 H44 0.9300 .
C45 C46 1.371(8) .
C45 H45 0.9300 .
C46 C47 1.379(9) .
C46 H46 0.9300 .
C47 C48 1.397(8) .
C47 H47 0.9300 .
C48 H48 0.9300 .
N49 C54 1.340(7) .
N49 C50 1.342(7) .
C50 C51 1.384(8) .
C50 H50 0.9300 .
C51 N55 1.397(7) .
C51 C52 1.397(8) .
C52 C53 1.372(8) .
C52 H52 0.9300 .
C53 C54 1.386(8) .
C53 H53 0.9300 .
C54 H54 0.9300 .
N55 C56 1.367(6) .
N55 H55 0.8600 .
C56 O57 1.215(9) .
C56 N55 1.367(6) 2_656
Br58 C59 1.885(6) .
C59 C60 1.365(9) .
C59 C64 1.369(9) .
C60 C61 1.388(11) .
C60 H60 0.9300 .
C61 C62 1.377(12) .
C61 H61 0.9300 .
C62 C63 1.368(12) .
C62 H62 0.9300 .
C63 C64 1.383(10) .
C63 H63 0.9300 .
C64 H64 0.9300 .
Br65 C66 1.928(6) .
C66 C67 1.342(9) .
C66 C71 1.361(9) .
C67 C68 1.389(11) .
C67 H67 0.9300 .
C68 C69 1.341(11) .
C68 H68 0.9300 .
C69 C70 1.389(10) .
C69 H69 0.9300 .
C70 C71 1.374(10) .
C70 H70 0.9300 .
C71 H71 0.9300 .
O72 H72 0.60(7) .

loop_
_geom_hbond_atom_site_label_D
_geom_hbond_atom_site_label_H
_geom_hbond_atom_site_label_A
_geom_hbond_distance_DH
_geom_hbond_distance_HA
_geom_hbond_distance_DA
_geom_hbond_angle_DHA
_geom_hbond_site_symmetry_A
N55 H55 O72 0.86 2.11 2.930(8) 158.9 1
C11 H11 O57 0.93 2.48 3.325(7) 152.0 1_565
C67 H67 N41 0.93 2.55 3.448(9) 162.3 2_656
